data_4031657
loop_
_publ_author_name
'Grizik, A.A.'
'Eliseev, A.A.'
'Tolstova, V.A.'
'Borodulenko, G.P.'

_publ_section_title
;
 Homogeneity range of rare-earth element sulphides with a structure of
 Th3P4 type
;
_journal_name_full
;
Russian Journal of Inorganic Chemistry (= Zhurnal Neorganicheskoi Khimii)
;
_journal_page_first 330
_journal_page_last 332
_journal_volume 23
_journal_year 1978
_chemical_formula_sum 'S4 Sm3'
_chemical_name_systematic 'Sm3 S4'
_space_group_IT_number 220
_symmetry_space_group_name_Hall 'I -4bd 2c 3'
_symmetry_space_group_name_H-M 'I -4 3 d'
_cell_angle_alpha 90
_cell_angle_beta 90
_cell_angle_gamma 90
_cell_formula_units_Z 4
_cell_length_a 8.5
_cell_length_b 8.5
_cell_length_c 8.5
_cell_volume 614.125
_citation_journal_id_ASTM RJICAQ
_cod_data_source_file Grizik_RJICAQ_1978_1742.cif
_cod_data_source_block S4Sm3
_cod_database_code 4031657

loop_
_symmetry_equiv_pos_as_xyz
x,y,z
y+1/4,-x+3/4,-z+1/4
-x,-y+1/2,z
-y+3/4,x+3/4,-z+1/4
x,-y,-z+1/2
-y+1/4,-x+3/4,z+3/4
-x,y+1/2,-z+1/2
y+3/4,x+3/4,z+3/4
z,x,y
x+1/4,-z+3/4,-y+1/4
-z,-x+1/2,y
-x+3/4,z+3/4,-y+1/4
z,-x,-y+1/2
-x+1/4,-z+3/4,y+3/4
-z,x+1/2,-y+1/2
x+3/4,z+3/4,y+3/4
y,z,x
y,-z,-x+1/2
-z+1/4,-y+3/4,x+3/4
-y,z+1/2,-x+1/2
z+1/4,y+1/4,x+1/4
-y+1/2,-z,x+1/2
-z+1/4,y+1/4,-x+3/4
z+3/4,-y+1/4,-x+3/4
x+1/2,y+1/2,z+1/2
y+3/4,-x+5/4,-z+3/4
-x+1/2,-y+1,z+1/2
-y+5/4,x+5/4,-z+3/4
x+1/2,-y+1/2,-z+1
-y+3/4,-x+5/4,z+5/4
-x+1/2,y+1,-z+1
y+5/4,x+5/4,z+5/4
z+1/2,x+1/2,y+1/2
x+3/4,-z+5/4,-y+3/4
-z+1/2,-x+1,y+1/2
-x+5/4,z+5/4,-y+3/4
z+1/2,-x+1/2,-y+1
-x+3/4,-z+5/4,y+5/4
-z+1/2,x+1,-y+1
x+5/4,z+5/4,y+5/4
y+1/2,z+1/2,x+1/2
y+1/2,-z+1/2,-x+1
-z+3/4,-y+5/4,x+5/4
-y+1/2,z+1,-x+1
z+3/4,y+3/4,x+3/4
-y+1,-z+1/2,x+1
-z+3/4,y+3/4,-x+5/4
z+5/4,-y+3/4,-x+5/4

loop_
_atom_site_label
_atom_site_type_symbol
_atom_site_fract_x
_atom_site_fract_y
_atom_site_fract_z
_atom_site_occupancy
_atom_site_U_iso_or_equiv
S1 S-2 0.072 0.072 0.072 1 0.0
Sm1 Sm+2 0.375 0 0.25 1 0.0
